data_4113512
loop_
_publ_author_name
'Ned J. Hardman'
'Robert J. Wright'
'Andrew D. Phillips'
'Philip P. Power'

_publ_section_title
;
 Structures, Bonding, and Reaction Chemistry of the Neutral
 Organogallium(I) Compounds (GaAr)n (n= 1 or 2) (Ar = Terphenyl or Related
 Ligand): An Experimental Investigation of Ga-Ga Multiple Bonding
;
_journal_name_full 'Journal of the American Chemical Society'
_journal_page_first 2667
_journal_page_last 2679
_journal_paper_doi 10.1021/ja028579j
_journal_volume 125
_journal_year 2003
_chemical_formula_sum 'C56 H53 B F15 Ga'
_chemical_formula_weight 1091.51
_chemical_name_common Ar#GaB(C6F5)3
_chemical_name_systematic
; 
 ? 
;
_space_group_IT_number 2
_symmetry_cell_setting triclinic
_symmetry_space_group_name_Hall '-P 1'
_symmetry_space_group_name_H-M 'P -1'
_atom_sites_solution_hydrogens geom
_atom_sites_solution_primary direct
_atom_sites_solution_secondary difmap
_audit_creation_method SHELXL-97
_cell_angle_alpha 90.9000(10)
_cell_angle_beta 97.6470(10)
_cell_angle_gamma 107.3310(10)
_cell_formula_units_Z 2
_cell_length_a 11.9331(9)
_cell_length_b 12.5786(9)
_cell_length_c 17.8282(13)
_cell_measurement_reflns_used 5673
_cell_measurement_temperature 90(2)
_cell_measurement_theta_max 31.50
_cell_measurement_theta_min 2.29
_cell_volume 2527.5(3)
_computing_cell_refinement 'Bruker SAINT'
_computing_data_collection 'Bruker SMART'
_computing_data_reduction 'Bruker SAINT'
_computing_molecular_graphics 'SHELXTL 5, XP (Sheldrick, 1994)'
_computing_publication_material 'SHELXL-97 (Sheldrick, 1997)'
_computing_structure_refinement 'SHELXL-97 (Sheldrick, 1997)'
_computing_structure_solution 'SHELXS-97 (Sheldrick, 1990)'
_diffrn_ambient_temperature 90(2)
_diffrn_detector_area_resol_mean 8.3
_diffrn_measured_fraction_theta_full 0.898
_diffrn_measured_fraction_theta_max 0.898
_diffrn_measurement_device_type 'Bruker SMART 1000'
_diffrn_measurement_method \w
_diffrn_radiation_monochromator graphite
_diffrn_radiation_source 'fine-focus sealed tube'
_diffrn_radiation_type MoK\a
_diffrn_radiation_wavelength 0.71073
_diffrn_reflns_av_R_equivalents 0.0219
_diffrn_reflns_av_sigmaI/netI 0.0322
_diffrn_reflns_limit_h_max 16
_diffrn_reflns_limit_h_min -17
_diffrn_reflns_limit_k_max 18
_diffrn_reflns_limit_k_min -18
_diffrn_reflns_limit_l_max 25
_diffrn_reflns_limit_l_min -26
_diffrn_reflns_number 33455
_diffrn_reflns_theta_full 31.50
_diffrn_reflns_theta_max 31.50
_diffrn_reflns_theta_min 1.70
_diffrn_standards_decay_% <0.1
_diffrn_standards_interval_time
;
frames measured at beginning and end of data collection
;
_diffrn_standards_number '50 frames remeasured'
_exptl_absorpt_coefficient_mu 0.637
_exptl_absorpt_correction_T_max 0.8569
_exptl_absorpt_correction_T_min 0.7624
_exptl_absorpt_correction_type empirical
_exptl_absorpt_process_details 'SADABS 2.0 (Sheldrick, 2000)'
_exptl_crystal_colour colorless
_exptl_crystal_density_diffrn 1.434
_exptl_crystal_description block
_exptl_crystal_F_000 1120
_exptl_crystal_size_max 0.45
_exptl_crystal_size_mid 0.28
_exptl_crystal_size_min 0.25
_refine_diff_density_max 0.687
_refine_diff_density_min -0.477
_refine_diff_density_rms 0.073
_refine_ls_extinction_method none
_refine_ls_goodness_of_fit_ref 1.029
_refine_ls_hydrogen_treatment constr
_refine_ls_matrix_type full
_refine_ls_number_parameters 672
_refine_ls_number_reflns 15131
_refine_ls_number_restraints 0
_refine_ls_restrained_S_all 1.029
_refine_ls_R_factor_all 0.0474
_refine_ls_R_factor_gt 0.0378
_refine_ls_shift/su_max 0.001
_refine_ls_shift/su_mean 0.000
_refine_ls_structure_factor_coef Fsqd
_refine_ls_weighting_details 'calc w=1/[\s^2^(Fo^2^)+(0.0757P)^2^+0.6518P] where P=(Fo^2^+2Fc^2^)/3'
_refine_ls_weighting_scheme calc
_refine_ls_wR_factor_gt 0.1123
_refine_ls_wR_factor_ref 0.1228
_reflns_number_gt 12607
_reflns_number_total 15131
_reflns_threshold_expression I>2/s(I)
_cod_data_source_file ja028579jsi20021203_051444.cif
_cod_data_source_block nh49
_cod_database_code 4113512

loop_
_symmetry_equiv_pos_as_xyz
'x, y, z'
'-x, -y, -z'

loop_
_atom_site_label
_atom_site_type_symbol
_atom_site_fract_x
_atom_site_fract_y
_atom_site_fract_z
_atom_site_U_iso_or_equiv
_atom_site_adp_type
_atom_site_occupancy
_atom_site_symmetry_multiplicity
_atom_site_calc_flag
_atom_site_refinement_flags
Ga1 Ga 0.215517(14) 0.985336(13) 0.255736(9) 0.01908(5) Uani 1 1 d .
B1 B 0.17176(16) 0.85121(14) 0.32679(10) 0.0223(3) Uani 1 1 d .
F1 F 0.00133(9) 0.92744(9) 0.21856(6) 0.0335(2) Uani 1 1 d .
F2 F -0.22350(10) 0.81036(12) 0.16787(7) 0.0449(3) Uani 1 1 d .
F3 F -0.31221(10) 0.59445(11) 0.20598(7) 0.0449(3) Uani 1 1 d .
F4 F -0.17339(11) 0.50225(9) 0.30086(7) 0.0415(3) Uani 1 1 d .
F5 F 0.04782(10) 0.62198(9) 0.35778(6) 0.0329(2) Uani 1 1 d .
F6 F 0.11162(10) 1.05441(9) 0.35679(6) 0.0336(2) Uani 1 1 d .
F7 F 0.10301(11) 1.14397(9) 0.49166(8) 0.0420(3) Uani 1 1 d .
F8 F 0.16042(11) 1.04816(11) 0.62156(7) 0.0431(3) Uani 1 1 d .
F9 F 0.22080(11) 0.85592(12) 0.61225(6) 0.0406(3) Uani 1 1 d .
F10 F 0.22536(10) 0.76280(9) 0.47832(6) 0.0317(2) Uani 1 1 d .
F11 F 0.15332(10) 0.65343(9) 0.22311(6) 0.0325(2) Uani 1 1 d .
F12 F 0.31705(11) 0.55021(10) 0.22117(6) 0.0395(3) Uani 1 1 d .
F13 F 0.53305(11) 0.63271(11) 0.30616(7) 0.0405(3) Uani 1 1 d .
F14 F 0.57798(9) 0.81740(10) 0.40199(7) 0.0380(3) Uani 1 1 d .
F15 F 0.41248(9) 0.91653(8) 0.41043(7) 0.0322(2) Uani 1 1 d .
C1 C 0.25695(12) 1.09547(11) 0.18109(8) 0.0159(2) Uani 1 1 d .
C2 C 0.28335(12) 1.05945(11) 0.11223(8) 0.0159(2) Uani 1 1 d .
C3 C 0.30743(13) 1.13467(12) 0.05532(8) 0.0194(3) Uani 1 1 d .
H3A H 0.3238 1.1110 0.0082 0.023 Uiso 1 1 calc R
C4 C 0.30753(13) 1.24451(12) 0.06764(8) 0.0206(3) Uani 1 1 d .
H4A H 0.3219 1.2948 0.0283 0.025 Uiso 1 1 calc R
C5 C 0.28678(13) 1.28093(11) 0.13694(8) 0.0190(3) Uani 1 1 d .
H5A H 0.2896 1.3565 0.1452 0.023 Uiso 1 1 calc R
C6 C 0.26187(12) 1.20727(11) 0.19459(8) 0.0156(2) Uani 1 1 d .
C7 C 0.29607(12) 0.94530(11) 0.10031(7) 0.0161(2) Uani 1 1 d .
C8 C 0.19966(13) 0.85574(12) 0.06538(8) 0.0184(2) Uani 1 1 d .
C9 C 0.22002(13) 0.75632(12) 0.04554(9) 0.0209(3) Uani 1 1 d .
H9A H 0.1552 0.6966 0.0214 0.025 Uiso 1 1 calc R
C10 C 0.33167(13) 0.74075(11) 0.05972(9) 0.0205(3) Uani 1 1 d .
C11 C 0.42424(13) 0.82818(12) 0.09822(8) 0.0198(3) Uani 1 1 d .
H11A H 0.4999 0.8178 0.1114 0.024 Uiso 1 1 calc R
C12 C 0.40896(12) 0.93058(11) 0.11793(8) 0.0172(2) Uani 1 1 d .
C13 C 0.07716(13) 0.86807(12) 0.04438(9) 0.0223(3) Uani 1 1 d .
H13A H 0.0696 0.9279 0.0792 0.027 Uiso 1 1 calc R
C14 C 0.06293(15) 0.90542(15) -0.03708(9) 0.0282(3) Uani 1 1 d .
H14A H 0.1183 0.9801 -0.0398 0.042 Uiso 1 1 calc R
H14B H -0.0186 0.9072 -0.0518 0.042 Uiso 1 1 calc R
H14C H 0.0800 0.8528 -0.0716 0.042 Uiso 1 1 calc R
C15 C -0.02271(15) 0.76092(15) 0.05260(11) 0.0313(4) Uani 1 1 d .
H15A H -0.0066 0.7315 0.1021 0.047 Uiso 1 1 calc R
H15B H -0.0269 0.7054 0.0123 0.047 Uiso 1 1 calc R
H15C H -0.0984 0.7775 0.0486 0.047 Uiso 1 1 calc R
C16 C 0.35115(14) 0.63454(12) 0.02776(10) 0.0243(3) Uani 1 1 d .
C17 C 0.36860(18) 0.65144(16) -0.05640(10) 0.0326(4) Uani 1 1 d .
H17A H 0.2979 0.6642 -0.0846 0.049 Uiso 1 1 calc R
H17B H 0.3810 0.5847 -0.0785 0.049 Uiso 1 1 calc R
H17C H 0.4379 0.7161 -0.0593 0.049 Uiso 1 1 calc R
C18 C 0.24314(17) 0.53234(14) 0.02970(12) 0.0324(4) Uani 1 1 d .
H18A H 0.2250 0.5242 0.0817 0.049 Uiso 1 1 calc R
H18B H 0.2604 0.4655 0.0121 0.049 Uiso 1 1 calc R
H18C H 0.1748 0.5419 -0.0035 0.049 Uiso 1 1 calc R
C19 C 0.46122(15) 0.61231(14) 0.07149(10) 0.0275(3) Uani 1 1 d .
H19A H 0.4530 0.6072 0.1254 0.041 Uiso 1 1 calc R
H19B H 0.5322 0.6735 0.0654 0.041 Uiso 1 1 calc R
H19C H 0.4687 0.5421 0.0516 0.041 Uiso 1 1 calc R
C20 C 0.51646(13) 1.02474(12) 0.15493(8) 0.0188(2) Uani 1 1 d .
H20A H 0.4909 1.0931 0.1596 0.023 Uiso 1 1 calc R
C21 C 0.61590(14) 1.05100(14) 0.10583(9) 0.0265(3) Uani 1 1 d .
H21A H 0.6782 1.1189 0.1268 0.040 Uiso 1 1 calc R
H21B H 0.5840 1.0623 0.0540 0.040 Uiso 1 1 calc R
H21C H 0.6492 0.9886 0.1051 0.040 Uiso 1 1 calc R
C22 C 0.56149(17) 0.99861(15) 0.23436(9) 0.0311(3) Uani 1 1 d .
H22A H 0.4979 0.9863 0.2658 0.047 Uiso 1 1 calc R
H22B H 0.6291 1.0614 0.2568 0.047 Uiso 1 1 calc R
H22C H 0.5864 0.9313 0.2315 0.047 Uiso 1 1 calc R
C23 C 0.24862(12) 1.25200(11) 0.27021(8) 0.0161(2) Uani 1 1 d .
C24 C 0.33965(12) 1.26646(12) 0.33163(8) 0.0191(3) Uani 1 1 d .
C25 C 0.33092(13) 1.31943(12) 0.39923(8) 0.0210(3) Uani 1 1 d .
H25A H 0.3925 1.3294 0.4408 0.025 Uiso 1 1 calc R
C26 C 0.23492(13) 1.35813(11) 0.40783(8) 0.0183(2) Uani 1 1 d .
C27 C 0.14442(13) 1.33927(12) 0.34704(8) 0.0198(3) Uani 1 1 d .
H27A H 0.0772 1.3630 0.3523 0.024 Uiso 1 1 calc R
C28 C 0.14870(12) 1.28665(12) 0.27839(8) 0.0177(2) Uani 1 1 d .
C29 C 0.45135(14) 1.23339(14) 0.32576(9) 0.0260(3) Uani 1 1 d .
H29A H 0.4307 1.1732 0.2844 0.031 Uiso 1 1 calc R
C30 C 0.54881(17) 1.3316(2) 0.30269(13) 0.0423(5) Uani 1 1 d .
H30A H 0.5205 1.3562 0.2539 0.064 Uiso 1 1 calc R
H30B H 0.6191 1.3083 0.2981 0.064 Uiso 1 1 calc R
H30C H 0.5693 1.3932 0.3413 0.064 Uiso 1 1 calc R
C31 C 0.49572(16) 1.18584(16) 0.39864(11) 0.0335(4) Uani 1 1 d .
H31A H 0.4303 1.1260 0.4138 0.050 Uiso 1 1 calc R
H31B H 0.5251 1.2452 0.4391 0.050 Uiso 1 1 calc R
H31C H 0.5601 1.1559 0.3895 0.050 Uiso 1 1 calc R
C32 C 0.23436(13) 1.42547(12) 0.48012(8) 0.0197(3) Uani 1 1 d .
C33 C 0.30123(19) 1.54775(14) 0.46991(10) 0.0330(4) Uani 1 1 d .
H33A H 0.3820 1.5538 0.4607 0.049 Uiso 1 1 calc R
H33B H 0.3046 1.5930 0.5159 0.049 Uiso 1 1 calc R
H33C H 0.2598 1.5746 0.4266 0.049 Uiso 1 1 calc R
C34 C 0.29770(16) 1.38893(15) 0.55056(9) 0.0287(3) Uani 1 1 d .
H34A H 0.3815 1.4025 0.5454 0.043 Uiso 1 1 calc R
H34B H 0.2607 1.3092 0.5560 0.043 Uiso 1 1 calc R
H34C H 0.2915 1.4316 0.5955 0.043 Uiso 1 1 calc R
C35 C 0.10822(16) 1.41721(16) 0.49409(10) 0.0305(3) Uani 1 1 d .
H35A H 0.0692 1.4488 0.4522 0.046 Uiso 1 1 calc R
H35B H 0.1116 1.4588 0.5417 0.046 Uiso 1 1 calc R
H35C H 0.0632 1.3387 0.4973 0.046 Uiso 1 1 calc R
C36 C 0.04261(13) 1.26374(14) 0.21642(8) 0.0225(3) Uani 1 1 d .
H36A H 0.0595 1.2231 0.1727 0.027 Uiso 1 1 calc R
C37 C 0.02119(17) 1.37098(17) 0.18788(11) 0.0342(4) Uani 1 1 d .
H37A H 0.0924 1.4173 0.1691 0.051 Uiso 1 1 calc R
H37B H 0.0033 1.4121 0.2295 0.051 Uiso 1 1 calc R
H37C H -0.0459 1.3523 0.1467 0.051 Uiso 1 1 calc R
C38 C -0.06890(15) 1.18849(17) 0.24352(11) 0.0341(4) Uani 1 1 d .
H38A H -0.0539 1.1202 0.2617 0.051 Uiso 1 1 calc R
H38B H -0.1345 1.1692 0.2014 0.051 Uiso 1 1 calc R
H38C H -0.0898 1.2278 0.2849 0.051 Uiso 1 1 calc R
C39 C 0.17145(13) 0.90487(12) 0.41068(9) 0.0220(3) Uani 1 1 d .
C40 C 0.13979(14) 1.00166(13) 0.41958(10) 0.0253(3) Uani 1 1 d .
C41 C 0.13637(15) 1.05138(14) 0.48853(11) 0.0298(3) Uani 1 1 d .
C42 C 0.16459(15) 1.00276(16) 0.55375(11) 0.0318(4) Uani 1 1 d .
C43 C 0.19479(15) 0.90518(16) 0.54916(9) 0.0294(3) Uani 1 1 d .
C44 C 0.19670(14) 0.85829(14) 0.47859(9) 0.0245(3) Uani 1 1 d .
C45 C 0.03506(14) 0.78068(13) 0.29215(9) 0.0242(3) Uani 1 1 d .
C46 C -0.04076(15) 0.82226(14) 0.24386(10) 0.0276(3) Uani 1 1 d .
C47 C -0.15678(15) 0.76365(17) 0.21553(10) 0.0325(4) Uani 1 1 d .
C48 C -0.20185(16) 0.65499(17) 0.23479(11) 0.0347(4) Uani 1 1 d .
C49 C -0.13104(16) 0.60877(15) 0.28269(10) 0.0315(4) Uani 1 1 d .
C50 C -0.01684(15) 0.67172(14) 0.31122(9) 0.0264(3) Uani 1 1 d .
C51 C 0.27082(14) 0.78736(12) 0.32075(9) 0.0220(3) Uani 1 1 d .
C52 C 0.25528(15) 0.69571(13) 0.27120(9) 0.0244(3) Uani 1 1 d .
C53 C 0.34062(16) 0.64197(14) 0.26765(9) 0.0279(3) Uani 1 1 d .
C54 C 0.44927(16) 0.68224(15) 0.31120(10) 0.0289(3) Uani 1 1 d .
C55 C 0.47177(15) 0.77513(14) 0.35977(10) 0.0272(3) Uani 1 1 d .
C56 C 0.38297(14) 0.82422(13) 0.36328(9) 0.0242(3) Uani 1 1 d .

loop_
_atom_site_aniso_label
_atom_site_aniso_U_11
_atom_site_aniso_U_22
_atom_site_aniso_U_33
_atom_site_aniso_U_23
_atom_site_aniso_U_13
_atom_site_aniso_U_12
Ga1 0.01947(8) 0.01817(8) 0.01970(8) 0.00390(5) 0.00289(6) 0.00566(6)
B1 0.0230(8) 0.0206(7) 0.0229(8) 0.0054(6) 0.0038(6) 0.0057(6)
F1 0.0280(5) 0.0326(5) 0.0376(6) 0.0103(4) -0.0016(4) 0.0082(4)
F2 0.0277(6) 0.0605(8) 0.0447(7) 0.0034(6) -0.0061(5) 0.0156(5)
F3 0.0216(5) 0.0562(7) 0.0452(7) -0.0119(6) 0.0029(5) -0.0045(5)
F4 0.0385(6) 0.0314(5) 0.0434(6) 0.0003(5) 0.0135(5) -0.0095(5)
F5 0.0347(5) 0.0287(5) 0.0314(5) 0.0116(4) 0.0060(4) 0.0027(4)
F6 0.0370(6) 0.0280(5) 0.0388(6) 0.0139(4) 0.0087(5) 0.0124(4)
F7 0.0424(6) 0.0224(5) 0.0637(8) -0.0030(5) 0.0217(6) 0.0079(4)
F8 0.0392(6) 0.0504(7) 0.0366(6) -0.0162(5) 0.0128(5) 0.0066(5)
F9 0.0392(6) 0.0677(8) 0.0203(5) 0.0058(5) 0.0047(4) 0.0240(6)
F10 0.0415(6) 0.0367(5) 0.0255(5) 0.0097(4) 0.0079(4) 0.0230(5)
F11 0.0338(5) 0.0381(6) 0.0238(5) -0.0047(4) -0.0003(4) 0.0106(4)
F12 0.0483(7) 0.0405(6) 0.0330(6) -0.0121(5) 0.0072(5) 0.0186(5)
F13 0.0399(6) 0.0517(7) 0.0409(6) -0.0014(5) 0.0087(5) 0.0295(6)
F14 0.0220(5) 0.0417(6) 0.0502(7) -0.0049(5) -0.0004(5) 0.0121(4)
F15 0.0235(5) 0.0253(5) 0.0454(6) -0.0085(4) 0.0005(4) 0.0063(4)
C1 0.0171(6) 0.0150(5) 0.0162(6) -0.0011(4) 0.0023(5) 0.0060(4)
C2 0.0160(6) 0.0159(5) 0.0166(6) -0.0022(4) 0.0017(5) 0.0066(4)
C3 0.0234(7) 0.0208(6) 0.0163(6) -0.0008(5) 0.0053(5) 0.0092(5)
C4 0.0246(7) 0.0194(6) 0.0210(6) 0.0039(5) 0.0088(5) 0.0091(5)
C5 0.0216(6) 0.0151(6) 0.0222(6) 0.0008(5) 0.0063(5) 0.0068(5)
C6 0.0152(6) 0.0160(6) 0.0160(6) -0.0021(4) 0.0033(4) 0.0050(4)
C7 0.0195(6) 0.0156(5) 0.0148(6) -0.0016(4) 0.0024(5) 0.0079(5)
C8 0.0181(6) 0.0180(6) 0.0205(6) -0.0029(5) 0.0017(5) 0.0080(5)
C9 0.0193(6) 0.0168(6) 0.0263(7) -0.0051(5) 0.0015(5) 0.0063(5)
C10 0.0238(7) 0.0155(6) 0.0250(7) 0.0007(5) 0.0077(5) 0.0086(5)
C11 0.0180(6) 0.0189(6) 0.0244(7) 0.0010(5) 0.0039(5) 0.0080(5)
C12 0.0174(6) 0.0176(6) 0.0171(6) -0.0008(4) 0.0031(5) 0.0057(5)
C13 0.0188(6) 0.0211(6) 0.0273(7) -0.0074(5) -0.0011(5) 0.0089(5)
C14 0.0276(8) 0.0324(8) 0.0260(7) -0.0081(6) -0.0060(6) 0.0157(6)
C15 0.0208(7) 0.0285(8) 0.0436(10) -0.0073(7) 0.0023(7) 0.0074(6)
C16 0.0262(7) 0.0176(6) 0.0318(8) -0.0026(5) 0.0054(6) 0.0106(5)
C17 0.0427(10) 0.0327(8) 0.0288(8) -0.0046(6) 0.0074(7) 0.0204(8)
C18 0.0328(9) 0.0194(7) 0.0449(10) 0.0003(6) 0.0039(7) 0.0088(6)
C19 0.0259(7) 0.0242(7) 0.0371(9) -0.0003(6) 0.0051(6) 0.0145(6)
C20 0.0176(6) 0.0184(6) 0.0201(6) -0.0015(5) 0.0011(5) 0.0057(5)
C21 0.0227(7) 0.0292(8) 0.0243(7) -0.0020(6) 0.0037(6) 0.0029(6)
C22 0.0352(9) 0.0332(8) 0.0189(7) -0.0008(6) -0.0020(6) 0.0039(7)
C23 0.0170(6) 0.0145(5) 0.0170(6) -0.0025(4) 0.0039(5) 0.0044(4)
C24 0.0169(6) 0.0181(6) 0.0224(7) -0.0056(5) 0.0022(5) 0.0061(5)
C25 0.0190(6) 0.0221(6) 0.0210(6) -0.0066(5) -0.0004(5) 0.0068(5)
C26 0.0206(6) 0.0170(6) 0.0177(6) -0.0025(5) 0.0033(5) 0.0062(5)
C27 0.0215(6) 0.0217(6) 0.0185(6) -0.0029(5) 0.0034(5) 0.0100(5)
C28 0.0176(6) 0.0195(6) 0.0167(6) -0.0018(5) 0.0022(5) 0.0068(5)
C29 0.0189(7) 0.0307(8) 0.0290(8) -0.0136(6) -0.0026(6) 0.0115(6)
C30 0.0231(8) 0.0545(12) 0.0504(12) 0.0030(9) 0.0122(8) 0.0104(8)
C31 0.0274(8) 0.0332(8) 0.0422(10) -0.0084(7) -0.0046(7) 0.0175(7)
C32 0.0234(7) 0.0205(6) 0.0157(6) -0.0033(5) 0.0017(5) 0.0082(5)
C33 0.0509(11) 0.0212(7) 0.0238(8) -0.0052(6) 0.0055(7) 0.0066(7)
C34 0.0342(8) 0.0332(8) 0.0213(7) -0.0016(6) 0.0009(6) 0.0156(7)
C35 0.0310(8) 0.0427(9) 0.0226(7) -0.0084(6) 0.0048(6) 0.0187(7)
C36 0.0204(7) 0.0322(7) 0.0165(6) -0.0056(5) -0.0001(5) 0.0117(6)
C37 0.0331(9) 0.0415(10) 0.0295(8) 0.0054(7) -0.0035(7) 0.0167(8)
C38 0.0217(8) 0.0440(10) 0.0309(9) -0.0007(7) -0.0010(6) 0.0037(7)
C39 0.0203(6) 0.0211(6) 0.0240(7) 0.0033(5) 0.0039(5) 0.0052(5)
C40 0.0225(7) 0.0214(7) 0.0312(8) 0.0037(6) 0.0050(6) 0.0047(5)
C41 0.0235(7) 0.0223(7) 0.0419(9) -0.0041(6) 0.0098(7) 0.0027(6)
C42 0.0222(7) 0.0354(9) 0.0341(9) -0.0103(7) 0.0079(6) 0.0022(6)
C43 0.0234(7) 0.0426(9) 0.0216(7) 0.0002(6) 0.0026(6) 0.0094(7)
C44 0.0224(7) 0.0305(7) 0.0229(7) 0.0036(6) 0.0033(6) 0.0111(6)
C45 0.0234(7) 0.0272(7) 0.0205(7) 0.0018(5) 0.0041(5) 0.0049(6)
C46 0.0247(7) 0.0305(8) 0.0268(8) 0.0032(6) 0.0038(6) 0.0071(6)
C47 0.0216(7) 0.0451(10) 0.0300(8) -0.0002(7) 0.0019(6) 0.0097(7)
C48 0.0220(8) 0.0442(10) 0.0311(9) -0.0087(7) 0.0056(6) -0.0005(7)
C49 0.0283(8) 0.0302(8) 0.0299(8) -0.0016(6) 0.0111(7) -0.0031(6)
C50 0.0245(7) 0.0284(7) 0.0229(7) 0.0028(6) 0.0053(6) 0.0019(6)
C51 0.0246(7) 0.0206(6) 0.0212(7) 0.0058(5) 0.0063(5) 0.0061(5)
C52 0.0268(7) 0.0274(7) 0.0187(7) 0.0039(5) 0.0048(6) 0.0071(6)
C53 0.0367(9) 0.0288(8) 0.0211(7) -0.0001(6) 0.0101(6) 0.0120(7)
C54 0.0336(9) 0.0340(8) 0.0261(8) 0.0048(6) 0.0116(6) 0.0177(7)
C55 0.0229(7) 0.0281(7) 0.0304(8) 0.0026(6) 0.0050(6) 0.0068(6)
C56 0.0245(7) 0.0211(7) 0.0267(7) 0.0020(5) 0.0066(6) 0.0051(5)

loop_
_atom_type_symbol
_atom_type_description
_atom_type_scat_dispersion_real
_atom_type_scat_dispersion_imag
_atom_type_scat_source
C C 0.0033 0.0016 'International Tables Vol C Tables 4.2.6.8 and 6.1.1.4'
H H 0.0000 0.0000 'International Tables Vol C Tables 4.2.6.8 and 6.1.1.4'
B B 0.0013 0.0007 'International Tables Vol C Tables 4.2.6.8 and 6.1.1.4'
F F 0.0171 0.0103 'International Tables Vol C Tables 4.2.6.8 and 6.1.1.4'
Ga Ga 0.2307 1.6083 'International Tables Vol C Tables 4.2.6.8 and 6.1.1.4'

loop_
_geom_angle_atom_site_label_1
_geom_angle_atom_site_label_2
_geom_angle_atom_site_label_3
_geom_angle
C1 Ga1 B1 172.97(6)
C51 B1 C39 115.92(13)
C51 B1 C45 115.85(13)
C39 B1 C45 108.27(12)
C51 B1 Ga1 104.80(10)
C39 B1 Ga1 106.76(10)
C45 B1 Ga1 104.11(10)
C6 C1 C2 120.68(12)
C6 C1 Ga1 122.01(10)
C2 C1 Ga1 117.31(10)
C3 C2 C1 119.14(12)
C3 C2 C7 118.75(12)
C1 C2 C7 121.93(12)
C4 C3 C2 120.06(12)
C5 C4 C3 120.54(13)
C4 C5 C6 120.50(12)
C5 C6 C1 118.95(12)
C5 C6 C23 118.64(12)
C1 C6 C23 122.30(12)
C12 C7 C8 119.65(12)
C12 C7 C2 118.99(12)
C8 C7 C2 121.10(12)
C9 C8 C7 118.89(13)
C9 C8 C13 119.43(13)
C7 C8 C13 121.55(12)
C8 C9 C10 122.67(13)
C9 C10 C11 117.41(12)
C9 C10 C16 119.90(13)
C11 C10 C16 122.51(13)
C10 C11 C12 122.04(13)
C11 C12 C7 119.18(13)
C11 C12 C20 118.89(12)
C7 C12 C20 121.88(12)
C8 C13 C15 112.99(13)
C8 C13 C14 109.92(13)
C15 C13 C14 109.94(13)
C18 C16 C10 111.58(13)
C18 C16 C19 109.03(14)
C10 C16 C19 111.51(13)
C18 C16 C17 107.68(15)
C10 C16 C17 107.59(13)
C19 C16 C17 109.34(14)
C22 C20 C12 111.68(12)
C22 C20 C21 110.63(13)
C12 C20 C21 111.36(12)
C24 C23 C28 119.94(12)
C24 C23 C6 119.88(12)
C28 C23 C6 120.04(12)
C25 C24 C23 118.72(12)
C25 C24 C29 118.73(13)
C23 C24 C29 122.42(12)
C26 C25 C24 122.37(13)
C27 C26 C25 117.58(12)
C27 C26 C32 121.62(12)
C25 C26 C32 120.68(13)
C26 C27 C28 122.28(13)
C27 C28 C23 119.02(13)
C27 C28 C36 118.67(12)
C23 C28 C36 122.24(12)
C24 C29 C30 110.64(14)
C24 C29 C31 112.76(14)
C30 C29 C31 111.15(15)
C34 C32 C35 108.18(13)
C34 C32 C26 112.52(12)
C35 C32 C26 112.00(12)
C34 C32 C33 107.81(14)
C35 C32 C33 108.91(14)
C26 C32 C33 107.29(12)
C28 C36 C37 112.32(13)
C28 C36 C38 110.79(13)
C37 C36 C38 110.33(14)
C44 C39 C40 113.73(14)
C44 C39 B1 124.81(13)
C40 C39 B1 121.40(14)
F6 C40 C41 116.10(15)
F6 C40 C39 119.15(14)
C41 C40 C39 124.73(16)
F7 C41 C42 120.47(16)
F7 C41 C40 120.64(17)
C42 C41 C40 118.87(16)
F8 C42 C41 120.28(17)
F8 C42 C43 120.14(18)
C41 C42 C43 119.56(16)
F9 C43 C42 120.22(16)
F9 C43 C44 120.34(16)
C42 C43 C44 119.44(16)
F10 C44 C43 116.25(14)
F10 C44 C39 120.11(14)
C43 C44 C39 123.64(15)
C46 C45 C50 113.59(15)
C46 C45 B1 124.64(14)
C50 C45 B1 121.74(14)
F1 C46 C47 115.95(15)
F1 C46 C45 119.18(15)
C47 C46 C45 124.81(16)
F2 C47 C48 120.48(16)
F2 C47 C46 120.70(17)
C48 C47 C46 118.78(17)
F3 C48 C49 120.41(18)
F3 C48 C47 120.32(19)
C49 C48 C47 119.25(16)
F4 C49 C48 119.77(16)
F4 C49 C50 120.42(18)
C48 C49 C50 119.80(17)
F5 C50 C49 116.99(15)
F5 C50 C45 119.26(14)
C49 C50 C45 123.70(17)
C56 C51 C52 113.48(14)
C56 C51 B1 121.89(14)
C52 C51 B1 124.56(14)
F11 C52 C53 115.73(14)
F11 C52 C51 120.77(14)
C53 C52 C51 123.50(15)
F12 C53 C54 119.69(15)
F12 C53 C52 120.22(16)
C54 C53 C52 120.09(15)
F13 C54 C53 120.25(15)
F13 C54 C55 120.49(16)
C53 C54 C55 119.25(15)
F14 C55 C54 120.45(15)
F14 C55 C56 120.73(15)
C54 C55 C56 118.81(16)
F15 C56 C55 115.48(14)
F15 C56 C51 119.71(14)
C55 C56 C51 124.77(15)

loop_
_geom_bond_atom_site_label_1
_geom_bond_atom_site_label_2
_geom_bond_distance
Ga1 C1 1.9389(14)
Ga1 B1 2.1077(17)
B1 C51 1.628(2)
B1 C39 1.632(2)
B1 C45 1.638(2)
F1 C46 1.374(2)
F2 C47 1.347(2)
F3 C48 1.337(2)
F4 C49 1.345(2)
F5 C50 1.345(2)
F6 C40 1.3647(19)
F7 C41 1.341(2)
F8 C42 1.3421(19)
F9 C43 1.338(2)
F10 C44 1.3435(19)
F11 C52 1.3494(19)
F12 C53 1.3463(19)
F13 C54 1.3375(19)
F14 C55 1.337(2)
F15 C56 1.3512(18)
C1 C6 1.4055(18)
C1 C2 1.4079(18)
C2 C3 1.397(2)
C2 C7 1.5029(18)
C3 C4 1.3952(19)
C4 C5 1.3888(19)
C5 C6 1.3966(19)
C6 C23 1.4984(18)
C7 C12 1.4092(19)
C7 C8 1.4126(19)
C8 C9 1.3922(18)
C8 C13 1.514(2)
C9 C10 1.395(2)
C10 C11 1.397(2)
C10 C16 1.5362(19)
C11 C12 1.3994(18)
C12 C20 1.5259(19)
C13 C15 1.534(2)
C13 C14 1.537(2)
C16 C18 1.530(2)
C16 C19 1.538(2)
C16 C17 1.551(2)
C20 C22 1.523(2)
C20 C21 1.528(2)
C23 C24 1.404(2)
C23 C28 1.4096(19)
C24 C25 1.3988(19)
C24 C29 1.525(2)
C25 C26 1.396(2)
C26 C27 1.387(2)
C26 C32 1.5330(19)
C27 C28 1.3964(18)
C28 C36 1.519(2)
C29 C30 1.528(3)
C29 C31 1.535(3)
C32 C34 1.527(2)
C32 C35 1.532(2)
C32 C33 1.534(2)
C36 C37 1.528(2)
C36 C38 1.528(2)
C39 C44 1.389(2)
C39 C40 1.391(2)
C40 C41 1.381(2)
C41 C42 1.371(3)
C42 C43 1.383(3)
C43 C44 1.387(2)
C45 C46 1.386(2)
C45 C50 1.394(2)
C46 C47 1.382(2)
C47 C48 1.379(3)
C48 C49 1.377(3)
C49 C50 1.379(2)
C51 C56 1.389(2)
C51 C52 1.393(2)
C52 C53 1.387(2)
C53 C54 1.367(3)
C54 C55 1.381(2)
C55 C56 1.384(2)
